data_2020197
loop_
_publ_author_name
'Maslen, E.N.'
'Moore, F.H.'
'Watson, K.J.'
'Ridout, S.C.'

_publ_section_title
;
 Electron density in diammonium hexaaquazinc(II)sulfate an X-ray and
 neutron study
;
_journal_name_full 'Acta Crystallographica C (39,1983-)'
_journal_page_first 1510
_journal_page_last 1514
_journal_volume 44
_journal_year 1988
_chemical_formula_sum 'H20 N2 O14 S2 Zn'
_chemical_name_systematic '(N H4)2 (Zn (H2 O)6) (S O4)2'
_space_group_IT_number 14
_symmetry_space_group_name_Hall '-P 2yab'
_symmetry_space_group_name_H-M 'P 1 21/a 1'
_cell_angle_alpha 90
_cell_angle_beta 106.84
_cell_angle_gamma 90
_cell_formula_units_Z 2
_cell_length_a 9.236
_cell_length_b 13.514
_cell_length_c 6.246
_cell_volume 746.165
_citation_journal_id_ASTM ACSCEE
_cod_data_source_file Maslen_ACSCEE_1988_1596.cif
_cod_data_source_block H20N2O14S2Zn1
_cod_original_cell_volume 746.1653
_cod_original_sg_symbol_Hall '-P 2ybc (z,y,-x)'
_cod_original_formula_sum 'H20 N2 O14 S2 Zn1'
_cod_database_code 2020197

loop_
_symmetry_equiv_pos_as_xyz
x,y,z
-x+1/2,y+1/2,-z
-x,-y,-z
x-1/2,-y-1/2,z

loop_
_atom_site_label
_atom_site_type_symbol
_atom_site_fract_x
_atom_site_fract_y
_atom_site_fract_z
_atom_site_occupancy
_atom_site_U_iso_or_equiv
H7 H+1 -0.2667 0.098 -0.563 1 0.0
O1 O-2 0.4123 0.2278 0.5914 1 0.0
H6 H+1 0.2489 0.1237 0.0946 1 0.0
O2 O-2 0.5479 0.0764 0.7847 1 0.0
O4 O-2 0.3848 0.1769 0.9502 1 0.0
H3 H+1 0.0756 0.3348 0.4668 1 0.0
N1 N-3 0.1337 0.3476 0.3578 1 0.0
O7 O-2 0.0003 -0.0682 0.3005 1 0.0
H2 H+1 0.2235 0.2983 0.3984 1 0.0
H8 H+1 -0.1421 0.1854 0.0024 1 0.0
Zn1 Zn+2 0 0 0 1 0.0
O3 O-2 0.2801 0.0674 0.6233 1 0.0
S2 S+6 0.4077 0.1368 0.7399 1 0.0
H10 H+1 0.0266 -0.1432 0.3255 1 0.0
H9 H+1 -0.0936 -0.0601 0.3396 1 0.0
O6 O-2 -0.1636 0.1116 0.0338 1 0.0
H4 H+1 0.1682 0.4242 0.3645 1 0.0
O5 O-2 0.1715 0.1084 0.1665 1 0.0
H5 H+1 0.2188 0.0914 0.3226 1 0.0
H1 H+1 0.0662 0.335 0.2032 1 0.0
